data_2000417
loop_
_publ_author_name
'Heinemann, F.'
'Hartung, H.'
'Hansen, J.'
'Maschmeier, C.-P.'
'Matschiner, H.'

_publ_section_title
;
 Structure of
 3,6-bis(dimethylamino)-2,5-diisopropylthieno[3,2-<i>b</i>]thiophene
;
_journal_issue 12
_journal_name_full 'Acta Crystallographica Section C'
_journal_page_first 2275
_journal_page_last 2277
_journal_paper_doi 10.1107/S0108270192008229
_journal_volume 48
_journal_year 1992
_chemical_formula_sum 'C16 H26 N2 S2'
_chemical_formula_weight 310.53
_space_group_IT_number 2
_space_group_name_Hall '-P 1'
_space_group_name_H-M_alt 'P -1'
_symmetry_cell_setting triclinic
_symmetry_space_group_name_Hall '-P 1'
_symmetry_space_group_name_H-M 'P -1'
_atom_type_scat_source SHELX76
_cell_angle_alpha 92.290(9)
_cell_angle_beta 97.170(10)
_cell_angle_gamma 103.470(10)
_cell_formula_units_Z 1
_cell_length_a 5.7960(10)
_cell_length_b 8.7140(10)
_cell_length_c 9.1520(10)
_cell_measurement_reflns_used 100
_cell_measurement_temperature 293
_cell_measurement_theta_max 17.5
_cell_measurement_theta_min 10
_cell_volume 444.86(11)
_computing_data_collection
;
DIF4 (Stoe & Cie, 1991a) using the Learnt-Profile Method (Clegg, 1981)
;
_computing_data_reduction 'REDU4 (Stoe & Cie, 1991b)'
_computing_molecular_graphics 'ORTEPII (Johnson, 1976) EDIT (Jask\'olski, 1982)'
_computing_structure_refinement 'SHELX76 (Sheldrick, 1976)'
_computing_structure_solution 'SHELXS86 (Sheldrick, 1986)'
_diffrn_measurement_device 'Stoe Stadi-4'
_diffrn_measurement_method \w-\q
_diffrn_radiation_type MoK\a
_diffrn_radiation_wavelength 0.71073
_diffrn_reflns_av_R_equivalents 0.018
_diffrn_reflns_limit_h_max 8
_diffrn_reflns_limit_h_min -8
_diffrn_reflns_limit_k_max 12
_diffrn_reflns_limit_k_min -12
_diffrn_reflns_limit_l_max 12
_diffrn_reflns_limit_l_min -12
_diffrn_reflns_number 5200
_diffrn_reflns_theta_max 30.0
_diffrn_standards_decay_% '5.9, 7.2, 10.3'
_diffrn_standards_interval_time 60
_diffrn_standards_number 3
_exptl_absorpt_coefficient_mu 0.28
_exptl_absorpt_correction_type none
_exptl_crystal_colour White
_exptl_crystal_density_diffrn 1.159
_exptl_crystal_description Needle
_exptl_crystal_size_max 0.53
_exptl_crystal_size_mid 0.23
_exptl_crystal_size_min 0.19
_refine_diff_density_max 0.256
_refine_diff_density_min -0.233
_refine_ls_goodness_of_fit_obs 6.84
_refine_ls_number_parameters 143
_refine_ls_number_reflns 2393
_refine_ls_R_factor_obs 0.047
_refine_ls_shift/esd_max 0.064
_refine_ls_structure_factor_coef F
_refine_ls_weighting_details 'w = 2.56/[\s^2^(F~o~)]'
_refine_ls_weighting_scheme calc
_refine_ls_wR_factor_obs 0.037
_reflns_number_observed 2393
_reflns_number_total 2526
_reflns_observed_criterion I<2\s(I)
_cod_data_source_file sh1010.cif
_cod_data_source_block sh1010_structure_1_of_1
_cod_depositor_comments
;
The following automatic conversions were performed:

'_refine_ls_weighting_scheme' value 'w = 2.56/[\s^2^(F~o~)]' was
changed to 'calc'. New tag '_refine_ls_weighting_details' was
created. The value of the new tag was set to 'w =
2.56/[\s^2^(F~o~)]'.

Automatic conversion script
Id: cif_fix_values 3143 2015-03-26 13:38:13Z robertas 
;
_cod_original_cell_volume 444.8
_cod_database_code 2000417

loop_
_space_group_symop_id
_space_group_symop_operation_xyz
1 x,y,z
2 -x,-y,-z

loop_
_atom_site_label
_atom_site_fract_x
_atom_site_fract_y
_atom_site_fract_z
_atom_site_U_iso_or_equiv
S1 .48012(8) .25944(5) .48788(4) .052(2)
N1 .8498(2) .4958(2) .78760(10) .048(4)
C1 .5567(3) .4576(2) .5477(2) .041(4)
C2 .7079(3) .5511(2) .6720(2) .042(4)
C3 .7096(4) .3733(3) .8649(3) .076(6)
C4 1.0531(4) .4496(4) .7363(3) .081(7)
C5 .2953(3) .2938(2) .3325(2) .048(4)
C6 .1644(4) .1597(2) .2218(2) .059(5)
C7 .3370(6) .0962(4) .1388(4) .103(7)
C8 .0018(6) .0302(4) .2915(3) .094(6)
H31 .811 .351 .948 .088
H32 .628 .274 .805 .095
H33 .573 .411 .903 .123
H41 1.150 .421 .820 .097
H42 1.003 .359 .660 .098
H43 1.151 .542 .700 .117
H6 .063 .206 .154 .087
H71 .250 .015 .066 .112
H72 .444 .052 .212 .181
H73 .436 .184 .099 .167
H81 -.101 -.049 .216 .113
H82 .101 -.021 .356 .154
H83 -.110 .076 .346 .142

loop_
_geom_angle_atom_site_label_1
_geom_angle_atom_site_label_2
_geom_angle_atom_site_label_3
_geom_angle
_geom_angle_publ_flag
C1 S1 C5 91.80(10) yes
C2 N1 C3 112.80(10) yes
C2 N1 C4 112.00(10) yes
C3 N1 C4 112.4(2) yes
S1 C1 C1' 110.60(10) yes
S1 C1 C2 135.20(10) yes
C1' C1 C2 114.30(10) yes
N1 C2 C1 126.80(10) yes
N1 C2 C5' 121.80(10) yes
C1 C2 C5' 112.00(10) yes
S1 C5 C6 120.60(10) yes
C6 C5 C2' 127.40(10) yes
C5 C6 C7 111.3(2) yes
C5 C6 C8 112.1(2) yes
C7 C6 C8 111.8(2) yes

loop_
_geom_bond_atom_site_label_1
_geom_bond_atom_site_label_2
_geom_bond_distance
_geom_bond_publ_flag
S1 C1 1.728(2) yes
S1 C5 1.750(2) yes
N1 C2 1.427(2) yes
N1 C3 1.449(3) yes
N1 C4 1.454(3) yes
C1 C1' 1.369(2) yes
C1 C2 1.439(2) yes
C2 C5' 1.358(2) yes
C5 C6 1.506(2) yes
C6 C7 1.516(4) yes
C6 C8 1.510(4) yes
